data_4103875
loop_
_publ_author_name
'Taegweon Lee'
'Chad A. Landis'
'Bal Mukund Dhar'
'Byung Jun Jung'
'Jia Sun'
'Amy Sarjeant'
'Ho-Jin Lee'
'Howard E. Katz'

_publ_section_title
;
 Synthesis, Structural Characterization, and Unusual Field-Effect Behavior
 of Organic Transistor Semiconductor Oligomers: Inferiority of Oxadiazole
 Compared with Other Electron-Withdrawing Subunits
;
_journal_name_full 'Journal of the American Chemical Society'
_journal_page_first 1692
_journal_page_last 1705
_journal_paper_doi 10.1021/ja807219x
_journal_volume 131
_journal_year 2009
_chemical_formula_moiety 'C42 H20 F6 N6 O2 S2'
_chemical_formula_sum 'C42 H20 F6 N6 O2 S2'
_chemical_formula_weight 818.76
_chemical_name_systematic
; 
 ? 
;
_space_group_IT_number 2
_symmetry_cell_setting triclinic
_symmetry_space_group_name_Hall '-P 1'
_symmetry_space_group_name_H-M 'P -1'
_atom_sites_solution_hydrogens geom
_atom_sites_solution_primary direct
_atom_sites_solution_secondary difmap
_audit_creation_date
;
'Fri Mar 21 09:56:37 2008'
;
_audit_creation_method SHELXL-97
_cell_angle_alpha 98.387(4)
_cell_angle_beta 98.331(4)
_cell_angle_gamma 93.949(4)
_cell_formula_units_Z 2
_cell_length_a 7.0932(3)
_cell_length_b 11.9357(5)
_cell_length_c 20.7406(9)
_cell_measurement_reflns_used 3413
_cell_measurement_temperature 110
_cell_measurement_theta_max 26.4999
_cell_measurement_theta_min 3.7142
_cell_volume 1711.56(13)
_computing_cell_refinement 'Oxford Diffraction CrysAlis RED'
_computing_data_collection 'Oxford Diffraction CrysAlis CCD'
_computing_data_reduction 'Oxford Diffraction CrysAlis RED'
_computing_molecular_graphics 'Sheldrick, G.M. (2000). SHELXTL v6.10.'
_computing_publication_material 'Sheldrick, G.M. (2000). SHELXTL v6.10.'
_computing_structure_refinement 'Sheldrick, G.M. (2000). SHELXTL v6.10.'
_computing_structure_solution 'Sheldrick, G.M. (2000). SHELXTL v6.10.'
_diffrn_ambient_temperature 110
_diffrn_detector_area_resol_mean 15.9890
_diffrn_measured_fraction_theta_full 0.937
_diffrn_measured_fraction_theta_max 0.937
_diffrn_measurement_details 'see scan set'
_diffrn_measurement_device Kappa
_diffrn_measurement_device_type Xcalibur3
_diffrn_measurement_method ' phi omega scans'
_diffrn_orient_matrix_UB_11 0.0841822495
_diffrn_orient_matrix_UB_12 0.0368362873
_diffrn_orient_matrix_UB_13 0.0020713758
_diffrn_orient_matrix_UB_21 -0.0340055706
_diffrn_orient_matrix_UB_22 0.0400558424
_diffrn_orient_matrix_UB_23 0.0233259654
_diffrn_orient_matrix_UB_31 0.0451972537
_diffrn_orient_matrix_UB_32 -0.0259697130
_diffrn_orient_matrix_UB_33 0.0260428519
_diffrn_radiation_monochromator graphite
_diffrn_radiation_source 'Enhance (Mo) X-ray Source'
_diffrn_radiation_type 'Mo K\a'
_diffrn_radiation_wavelength 0.71073
_diffrn_reflns_av_R_equivalents 0.0813
_diffrn_reflns_av_sigmaI/netI 0.1542
_diffrn_reflns_limit_h_max 7
_diffrn_reflns_limit_h_min -8
_diffrn_reflns_limit_k_max 14
_diffrn_reflns_limit_k_min -14
_diffrn_reflns_limit_l_max 26
_diffrn_reflns_limit_l_min -26
_diffrn_reflns_number 14535
_diffrn_reflns_resolution_max 0.79
_diffrn_reflns_theta_full 26.61
_diffrn_reflns_theta_max 26.61
_diffrn_reflns_theta_min 3.72
_diffrn_source_current 40
_diffrn_source_power 2
_diffrn_source_voltage 50
_exptl_absorpt_coefficient_mu 0.239
_exptl_absorpt_correction_T_max 0.993
_exptl_absorpt_correction_T_min 0.961
_exptl_absorpt_correction_type analytical
_exptl_absorpt_process_details
;
CrysAlis RED, Oxford Diffraction Ltd.,
Version 1.171.32.5 (release 08-05-2007 CrysAlis171 .NET)
(compiled May  8 2007,13:10:02)
Analytical numeric absorption correction using a multifaceted crystal
   model based on expressions derived by R.C. Clark & J.S. Reid.
(Clark, R. C. & Reid, J. S. (1995). Acta Cryst. A51, 887-897)
;
_exptl_crystal_colour orange
_exptl_crystal_density_diffrn 1.589
_exptl_crystal_density_method 'not measured'
_exptl_crystal_description plate
_exptl_crystal_F_000 832
_exptl_crystal_size_max 0.2245
_exptl_crystal_size_mid 0.1430
_exptl_crystal_size_min 0.0370
_refine_diff_density_max 0.815
_refine_diff_density_min -0.423
_refine_diff_density_rms 0.092
_refine_ls_extinction_method none
_refine_ls_goodness_of_fit_ref 1.022
_refine_ls_hydrogen_treatment constr
_refine_ls_matrix_type full
_refine_ls_number_parameters 523
_refine_ls_number_reflns 6693
_refine_ls_number_restraints 0
_refine_ls_restrained_S_all 1.022
_refine_ls_R_factor_all 0.1777
_refine_ls_R_factor_gt 0.0846
_refine_ls_shift/su_max 0.001
_refine_ls_shift/su_mean 0.000
_refine_ls_structure_factor_coef Fsqd
_refine_ls_weighting_details 'calc w=1/[\s^2^(Fo^2^)+(0.0413P)^2^+4.4492P] where P=(Fo^2^+2Fc^2^)/3'
_refine_ls_weighting_scheme calc
_refine_ls_wR_factor_gt 0.1388
_refine_ls_wR_factor_ref 0.1757
_reflns_number_gt 3384
_reflns_number_total 6693
_reflns_threshold_expression >2sigma(I)
_cod_data_source_file ja807219x_si_002.cif
_cod_data_source_block x0440
_cod_original_sg_symbol_H-M 'P -1 '
_cod_database_code 4103875
_audit_creation_method_reference
;
CrysAlis RED, Oxford Diffraction Ltd.,
Version 1.171.32.5 (release 08-05-2007 CrysAlis171 .NET)
(compiled May  8 2007,13:10:02)
;
_computing_data_collection_reference
;
CrysAlis CCD, Oxford Diffraction Ltd.,
Version 1.171.32.5 (release 08-05-2007 CrysAlis171 .NET)
(compiled May  8 2007,13:10:02)
;
_computing_cell_refinment_reference
;
CrysAlis RED, Oxford Diffraction Ltd.,
Version 1.171.32.5 (release 08-05-2007 CrysAlis171 .NET)
(compiled May  8 2007,13:10:02)
;
_computing_data_reduction_reference
;
CrysAlis RED, Oxford Diffraction Ltd.,
Version 1.171.32.5 (release 08-05-2007 CrysAlis171 .NET)
(compiled May  8 2007,13:10:02)
;
_cell_measurement_resolution_max 0.80
_jhu_your_name_here 'Dr. Amy A Sarjeant'
_jhu_your_lab_here 'NCB 240'
_jhu_your_phone_number_here x6-8569
_jhu_your_email_here xray@jhu.edu
_jhu_institutional_source 'Katz Lab'
_jhu_submitting_scientist 'Taegweon Lee'
_jhu_scientist_phone x6-0799
_jhu_scientist_email tlee56@jhu.edu
_jhu_identifying_number x0440
_jhu_xray_labbook II-113
_jhu_crystalization_labbook
;
;
_jhu_crystalization_solvent
;
;
_jhu_crystalization_method
;
;
_jhu_diffraction_detector_distance 50
_jhu_quality_factor 3

loop_
_symmetry_equiv_pos_as_xyz
'x, y, z'
'-x, -y, -z'

loop_
_atom_site_label
_atom_site_type_symbol
_atom_site_fract_x
_atom_site_fract_y
_atom_site_fract_z
_atom_site_U_iso_or_equiv
_atom_site_adp_type
_atom_site_occupancy
_atom_site_symmetry_multiplicity
_atom_site_calc_flag
_atom_site_refinement_flags
S1 S 1.45254(19) 0.38137(13) 0.67510(7) 0.0211(3) Uani 1 1 d .
S2 S -0.4579(2) 0.10042(12) 0.30976(7) 0.0214(3) Uani 1 1 d .
F1 F 2.9414(4) 0.4128(3) 0.94475(15) 0.0313(8) Uani 1 1 d .
F2 F 2.8164(5) 0.2456(3) 0.9506(2) 0.0566(12) Uani 1 1 d .
F3 F 2.7889(4) 0.3868(3) 1.02439(15) 0.0370(9) Uani 1 1 d .
F4 F -1.8386(5) 0.2646(3) 0.0494(2) 0.0481(11) Uani 1 1 d .
F5 F -1.8161(4) 0.1235(3) -0.02543(14) 0.0333(9) Uani 1 1 d .
F6 F -1.9616(4) 0.0978(3) 0.05537(15) 0.0300(8) Uani 1 1 d .
O1 O 1.9365(5) 0.3475(3) 0.79280(17) 0.0202(9) Uani 1 1 d .
O2 O -0.9559(5) 0.1521(3) 0.20668(17) 0.0181(8) Uani 1 1 d .
N1 N 2.0522(6) 0.5136(4) 0.7733(2) 0.0280(12) Uani 1 1 d .
N2 N 1.8622(6) 0.4912(4) 0.7399(2) 0.0298(12) Uani 1 1 d .
N3 N 0.3316(7) 0.0475(4) 0.5510(2) 0.0294(12) Uani 1 1 d .
N4 N 0.6420(7) 0.4526(4) 0.4465(2) 0.0314(12) Uani 1 1 d .
N5 N -0.8675(7) -0.0078(4) 0.2383(2) 0.0265(11) Uani 1 1 d .
N6 N -1.0571(6) -0.0286(4) 0.2050(2) 0.0266(11) Uani 1 1 d .
C1 C 2.7876(8) 0.3557(5) 0.9596(3) 0.0265(14) Uani 1 1 d .
C2 C 2.6056(7) 0.3777(5) 0.9195(2) 0.0199(13) Uani 1 1 d .
C3 C 2.4458(7) 0.3005(5) 0.9135(3) 0.0203(12) Uani 1 1 d .
H3A H 2.4536 0.2364 0.9357 0.024 Uiso 1 1 calc R
C4 C 2.2770(8) 0.3161(5) 0.8760(3) 0.0200(12) Uani 1 1 d .
H4A H 2.1685 0.2629 0.8723 0.024 Uiso 1 1 calc R
C5 C 2.2643(8) 0.4108(5) 0.8428(3) 0.0199(12) Uani 1 1 d .
C6 C 2.4235(7) 0.4877(5) 0.8495(3) 0.0202(13) Uani 1 1 d .
H6A H 2.4149 0.5524 0.8277 0.024 Uiso 1 1 calc R
C7 C 2.5949(8) 0.4728(5) 0.8870(3) 0.0239(13) Uani 1 1 d .
H7A H 2.7035 0.5259 0.8907 0.029 Uiso 1 1 calc R
C8 C 2.0878(8) 0.4279(5) 0.8026(3) 0.0231(13) Uani 1 1 d .
C9 C 1.8027(8) 0.3933(5) 0.7524(3) 0.0197(12) Uani 1 1 d .
C10 C 1.6151(7) 0.3309(5) 0.7312(2) 0.0165(12) Uani 1 1 d .
C11 C 1.5464(7) 0.2330(5) 0.7490(3) 0.0199(12) Uani 1 1 d .
H11A H 1.6182 0.1925 0.7787 0.024 Uiso 1 1 calc R
C12 C 1.3587(8) 0.1984(5) 0.7189(3) 0.0242(13) Uani 1 1 d .
H12A H 1.2886 0.1323 0.7268 0.029 Uiso 1 1 calc R
C13 C 1.2847(8) 0.2683(5) 0.6769(3) 0.0187(12) Uani 1 1 d .
C14 C 1.0964(7) 0.2574(5) 0.6345(2) 0.0189(13) Uani 1 1 d .
C15 C 0.9458(7) 0.1876(5) 0.6488(3) 0.0219(12) Uani 1 1 d .
H15A H 0.9653 0.1498 0.6861 0.026 Uiso 1 1 calc R
C16 C 0.7700(8) 0.1735(5) 0.6092(3) 0.0266(13) Uani 1 1 d .
H16A H 0.6703 0.1249 0.6193 0.032 Uiso 1 1 calc R
C17 C 0.7348(8) 0.2291(5) 0.5544(3) 0.0288(15) Uani 1 1 d .
C18 C 0.8874(9) 0.2949(6) 0.5400(3) 0.0360(16) Uani 1 1 d .
H18A H 0.8702 0.3294 0.5014 0.043 Uiso 1 1 calc R
C19 C 1.0634(8) 0.3121(5) 0.5800(3) 0.0301(14) Uani 1 1 d .
H19A H 1.1623 0.3616 0.5701 0.036 Uiso 1 1 calc R
C20 C 0.5368(9) 0.2100(6) 0.5139(3) 0.0343(16) Uani 1 1 d .
C21 C 0.4099(8) 0.1190(5) 0.5318(3) 0.0239(14) Uani 1 1 d .
C22 C 0.4596(8) 0.2713(5) 0.4700(3) 0.0285(14) Uani 1 1 d .
C23 C 0.5736(8) 0.3716(5) 0.4590(2) 0.0198(13) Uani 1 1 d .
C24 C 0.2617(8) 0.2533(5) 0.4311(3) 0.0297(15) Uani 1 1 d .
C25 C 0.1833(8) 0.3428(6) 0.4078(3) 0.0317(15) Uani 1 1 d .
H25A H 0.2559 0.4147 0.4169 0.038 Uiso 1 1 calc R
C26 C 0.0033(8) 0.3337(5) 0.3716(3) 0.0278(14) Uani 1 1 d .
H26A H -0.0459 0.3989 0.3565 0.033 Uiso 1 1 calc R
C27 C -0.1085(7) 0.2291(5) 0.3568(2) 0.0189(12) Uani 1 1 d .
C28 C -0.0284(8) 0.1352(5) 0.3790(3) 0.0287(14) Uani 1 1 d .
H28A H -0.1001 0.0629 0.3689 0.034 Uiso 1 1 calc R
C29 C 0.1556(8) 0.1458(6) 0.4157(3) 0.0332(16) Uani 1 1 d .
H29A H 0.2087 0.0811 0.4302 0.040 Uiso 1 1 calc R
C30 C -0.3035(7) 0.2224(5) 0.3201(2) 0.0179(12) Uani 1 1 d .
C31 C -0.3896(8) 0.3040(5) 0.2902(3) 0.0213(13) Uani 1 1 d .
H31A H -0.3267 0.3767 0.2896 0.026 Uiso 1 1 calc R
C32 C -0.5791(8) 0.2711(5) 0.2603(3) 0.0224(13) Uani 1 1 d .
H32A H -0.6596 0.3194 0.2388 0.027 Uiso 1 1 calc R
C33 C -0.6343(8) 0.1621(5) 0.2657(3) 0.0203(12) Uani 1 1 d .
C34 C -0.8147(8) 0.0983(5) 0.2387(2) 0.0180(12) Uani 1 1 d .
C35 C -1.1016(7) 0.0669(4) 0.1878(2) 0.0145(11) Uani 1 1 d .
C36 C -1.2814(7) 0.0913(5) 0.1502(2) 0.0175(12) Uani 1 1 d .
C37 C -1.3004(7) 0.1954(5) 0.1276(2) 0.0191(12) Uani 1 1 d .
H37A H -1.1963 0.2528 0.1368 0.023 Uiso 1 1 calc R
C38 C -1.4713(8) 0.2136(5) 0.0919(3) 0.0213(12) Uani 1 1 d .
H38A H -1.4849 0.2840 0.0762 0.026 Uiso 1 1 calc R
C39 C -1.6249(7) 0.1300(5) 0.0784(3) 0.0193(12) Uani 1 1 d .
C40 C -1.6053(8) 0.0290(5) 0.1007(3) 0.0247(13) Uani 1 1 d .
H40A H -1.7103 -0.0278 0.0912 0.030 Uiso 1 1 calc R
C41 C -1.4370(7) 0.0076(5) 0.1367(2) 0.0180(12) Uani 1 1 d .
H41A H -1.4260 -0.0631 0.1522 0.022 Uiso 1 1 calc R
C42 C -1.8099(7) 0.1537(5) 0.0399(3) 0.0238(13) Uani 1 1 d .

loop_
_atom_site_aniso_label
_atom_site_aniso_U_11
_atom_site_aniso_U_22
_atom_site_aniso_U_33
_atom_site_aniso_U_23
_atom_site_aniso_U_13
_atom_site_aniso_U_12
S1 0.0142(7) 0.0273(8) 0.0236(7) 0.0108(6) 0.0021(6) 0.0028(6)
S2 0.0173(8) 0.0224(8) 0.0250(8) 0.0076(6) 0.0009(6) 0.0027(6)
F1 0.0140(18) 0.051(2) 0.0265(18) 0.0001(16) 0.0035(14) -0.0004(15)
F2 0.026(2) 0.033(2) 0.097(3) -0.001(2) -0.028(2) 0.0071(17)
F3 0.0186(19) 0.065(3) 0.0237(18) 0.0085(18) -0.0040(14) -0.0076(17)
F4 0.027(2) 0.023(2) 0.083(3) -0.002(2) -0.021(2) 0.0065(15)
F5 0.0222(19) 0.059(2) 0.0182(17) 0.0118(17) -0.0012(14) -0.0028(16)
F6 0.0075(16) 0.050(2) 0.0308(18) 0.0018(17) 0.0043(14) -0.0026(14)
O1 0.014(2) 0.026(2) 0.020(2) 0.0062(17) -0.0005(16) 0.0020(16)
O2 0.013(2) 0.022(2) 0.0193(19) 0.0077(17) 0.0012(16) -0.0016(15)
N1 0.011(3) 0.029(3) 0.042(3) 0.010(2) -0.003(2) -0.004(2)
N2 0.009(2) 0.035(3) 0.046(3) 0.014(3) 0.001(2) -0.001(2)
N3 0.024(3) 0.038(3) 0.026(3) 0.007(2) 0.004(2) -0.004(2)
N4 0.027(3) 0.032(3) 0.037(3) 0.009(3) 0.008(2) 0.004(2)
N5 0.018(3) 0.029(3) 0.034(3) 0.011(2) 0.003(2) 0.001(2)
N6 0.014(3) 0.028(3) 0.039(3) 0.017(2) 0.000(2) -0.001(2)
C1 0.017(3) 0.026(3) 0.033(3) -0.001(3) 0.000(3) -0.004(2)
C2 0.007(3) 0.031(3) 0.017(3) -0.006(3) 0.000(2) -0.004(2)
C3 0.012(3) 0.028(3) 0.022(3) 0.007(3) 0.003(2) 0.002(2)
C4 0.013(3) 0.020(3) 0.025(3) -0.002(2) 0.003(2) -0.002(2)
C5 0.017(3) 0.018(3) 0.025(3) 0.002(2) 0.007(2) 0.003(2)
C6 0.016(3) 0.023(3) 0.021(3) 0.004(2) 0.001(2) 0.006(2)
C7 0.020(3) 0.021(3) 0.031(3) 0.000(3) 0.012(3) -0.005(2)
C8 0.017(3) 0.024(3) 0.030(3) 0.007(3) 0.005(2) 0.003(2)
C9 0.020(3) 0.020(3) 0.022(3) 0.007(3) 0.008(2) 0.002(2)
C10 0.004(3) 0.032(3) 0.014(3) 0.004(2) 0.000(2) 0.007(2)
C11 0.014(3) 0.025(3) 0.021(3) 0.010(2) -0.004(2) 0.003(2)
C12 0.020(3) 0.026(3) 0.028(3) 0.009(3) 0.005(2) 0.001(2)
C13 0.022(3) 0.017(3) 0.019(3) 0.002(2) 0.008(2) 0.001(2)
C14 0.008(3) 0.030(3) 0.020(3) 0.006(3) 0.001(2) 0.010(2)
C15 0.021(3) 0.026(3) 0.017(3) -0.001(2) 0.003(2) 0.002(2)
C16 0.018(3) 0.031(3) 0.028(3) 0.001(3) 0.000(2) 0.000(2)
C17 0.014(3) 0.047(4) 0.023(3) -0.007(3) 0.003(2) 0.008(3)
C18 0.031(4) 0.059(5) 0.022(3) 0.016(3) 0.000(3) 0.018(3)
C19 0.018(3) 0.047(4) 0.032(3) 0.020(3) 0.009(3) 0.007(3)
C20 0.036(4) 0.041(4) 0.027(3) -0.003(3) 0.016(3) 0.008(3)
C21 0.013(3) 0.036(4) 0.021(3) 0.002(3) 0.001(2) 0.003(3)
C22 0.029(4) 0.035(4) 0.022(3) 0.000(3) 0.008(3) 0.011(3)
C23 0.018(3) 0.025(3) 0.015(3) 0.000(3) 0.000(2) 0.003(2)
C24 0.021(3) 0.039(4) 0.024(3) -0.013(3) 0.003(3) 0.007(3)
C25 0.017(3) 0.046(4) 0.027(3) -0.007(3) 0.002(3) 0.000(3)
C26 0.024(3) 0.037(4) 0.023(3) 0.008(3) 0.003(3) 0.003(3)
C27 0.007(3) 0.032(3) 0.016(3) 0.004(2) -0.004(2) 0.005(2)
C28 0.027(3) 0.038(4) 0.019(3) 0.000(3) -0.004(3) 0.007(3)
C29 0.025(3) 0.048(4) 0.024(3) 0.001(3) -0.007(3) 0.025(3)
C30 0.017(3) 0.023(3) 0.012(3) -0.001(2) 0.004(2) -0.004(2)
C31 0.017(3) 0.021(3) 0.026(3) 0.008(3) -0.001(2) 0.001(2)
C32 0.024(3) 0.021(3) 0.025(3) 0.005(3) 0.009(2) 0.009(2)
C33 0.018(3) 0.023(3) 0.020(3) 0.005(3) 0.004(2) 0.001(2)
C34 0.018(3) 0.023(3) 0.017(3) 0.011(2) 0.005(2) 0.008(2)
C35 0.012(3) 0.014(3) 0.016(3) 0.002(2) 0.003(2) -0.004(2)
C36 0.011(3) 0.029(3) 0.013(3) 0.006(2) 0.001(2) 0.001(2)
C37 0.008(3) 0.026(3) 0.021(3) 0.004(2) 0.000(2) -0.003(2)
C38 0.019(3) 0.019(3) 0.028(3) 0.007(3) 0.005(2) 0.006(2)
C39 0.012(3) 0.025(3) 0.022(3) 0.007(3) 0.003(2) 0.005(2)
C40 0.019(3) 0.026(3) 0.027(3) -0.001(3) 0.004(3) -0.005(2)
C41 0.014(3) 0.019(3) 0.020(3) 0.004(2) 0.003(2) -0.004(2)
C42 0.008(3) 0.026(3) 0.036(3) 0.005(3) -0.001(2) 0.001(2)

loop_
_atom_type_symbol
_atom_type_description
_atom_type_scat_dispersion_real
_atom_type_scat_dispersion_imag
_atom_type_scat_source
C C 0.0033 0.0016 'International Tables Vol C Tables 4.2.6.8 and 6.1.1.4'
H H 0.0000 0.0000 'International Tables Vol C Tables 4.2.6.8 and 6.1.1.4'
N N 0.0061 0.0033 'International Tables Vol C Tables 4.2.6.8 and 6.1.1.4'
O O 0.0106 0.0060 'International Tables Vol C Tables 4.2.6.8 and 6.1.1.4'
F F 0.0171 0.0103 'International Tables Vol C Tables 4.2.6.8 and 6.1.1.4'
S S 0.1246 0.1234 'International Tables Vol C Tables 4.2.6.8 and 6.1.1.4'

loop_
_exptl_crystal_face_index_h
_exptl_crystal_face_index_k
_exptl_crystal_face_index_l
_exptl_crystal_face_perp_dist
-5.00 15.00 -1.00 0.1091
-1.00 0.00 29.00 0.0087
1.00 0.00 28.00 0.0099
8.00 8.00 0.00 0.0746
10.00 1.00 -10.00 0.0827
-2.00 1.00 -27.00 0.0188
9.00 -8.00 -3.00 0.0705
-1.00 -16.00 1.00 0.0889
6.00 -6.00 20.00 0.0546
-9.00 1.00 14.00 0.0555

loop_
_geom_angle_atom_site_label_1
_geom_angle_atom_site_label_2
_geom_angle_atom_site_label_3
_geom_angle
C10 S1 C13 90.6(3)
C33 S2 C30 91.4(3)
C8 O1 C9 101.9(4)
C35 O2 C34 102.2(4)
C8 N1 N2 106.4(5)
C9 N2 N1 105.5(4)
C34 N5 N6 107.0(4)
C35 N6 N5 105.6(4)
F2 C1 F3 106.7(5)
F2 C1 F1 107.2(5)
F3 C1 F1 106.3(4)
F2 C1 C2 111.8(5)
F3 C1 C2 112.1(5)
F1 C1 C2 112.5(5)
C3 C2 C7 119.9(5)
C3 C2 C1 118.8(5)
C7 C2 C1 121.3(5)
C4 C3 C2 120.7(6)
C4 C3 H3A 119.7
C2 C3 H3A 119.7
C3 C4 C5 120.0(5)
C3 C4 H4A 120.0
C5 C4 H4A 120.0
C6 C5 C4 119.0(5)
C6 C5 C8 120.3(5)
C4 C5 C8 120.7(5)
C5 C6 C7 121.6(5)
C5 C6 H6A 119.2
C7 C6 H6A 119.2
C6 C7 C2 118.8(5)
C6 C7 H7A 120.6
C2 C7 H7A 120.6
N1 C8 O1 113.1(5)
N1 C8 C5 127.3(5)
O1 C8 C5 119.7(5)
N2 C9 O1 113.2(5)
N2 C9 C10 128.4(5)
O1 C9 C10 118.4(5)
C11 C10 C9 128.6(5)
C11 C10 S1 112.6(4)
C9 C10 S1 118.9(4)
C10 C11 C12 112.5(5)
C10 C11 H11A 123.7
C12 C11 H11A 123.7
C13 C12 C11 113.7(5)
C13 C12 H12A 123.1
C11 C12 H12A 123.1
C12 C13 C14 129.6(5)
C12 C13 S1 110.6(4)
C14 C13 S1 119.8(4)
C19 C14 C15 118.5(5)
C19 C14 C13 122.4(5)
C15 C14 C13 119.2(5)
C16 C15 C14 120.5(5)
C16 C15 H15A 119.7
C14 C15 H15A 119.7
C15 C16 C17 121.5(6)
C15 C16 H16A 119.3
C17 C16 H16A 119.3
C18 C17 C16 117.0(5)
C18 C17 C20 124.8(6)
C16 C17 C20 118.1(6)
C19 C18 C17 122.2(6)
C19 C18 H18A 118.9
C17 C18 H18A 118.9
C18 C19 C14 120.2(6)
C18 C19 H19A 119.9
C14 C19 H19A 119.9
C22 C20 C21 117.4(5)
C22 C20 C17 127.9(6)
C21 C20 C17 114.3(5)
N3 C21 C20 171.6(6)
C20 C22 C23 118.1(5)
C20 C22 C24 127.6(6)
C23 C22 C24 114.2(5)
N4 C23 C22 171.7(6)
C25 C24 C29 118.4(5)
C25 C24 C22 118.9(6)
C29 C24 C22 122.6(6)
C24 C25 C26 122.7(6)
C24 C25 H25A 118.6
C26 C25 H25A 118.6
C25 C26 C27 120.6(6)
C25 C26 H26A 119.7
C27 C26 H26A 119.7
C28 C27 C26 117.6(5)
C28 C27 C30 122.8(5)
C26 C27 C30 119.6(5)
C27 C28 C29 121.1(6)
C27 C28 H28A 119.4
C29 C28 H28A 119.4
C28 C29 C24 119.5(6)
C28 C29 H29A 120.3
C24 C29 H29A 120.3
C31 C30 C27 128.2(5)
C31 C30 S2 110.5(4)
C27 C30 S2 121.3(4)
C30 C31 C32 113.9(5)
C30 C31 H31A 123.0
C32 C31 H31A 123.0
C33 C32 C31 112.0(5)
C33 C32 H32A 124.0
C31 C32 H32A 124.0
C32 C33 C34 127.5(5)
C32 C33 S2 112.2(4)
C34 C33 S2 120.3(4)
N5 C34 O2 112.0(5)
N5 C34 C33 129.4(5)
O2 C34 C33 118.6(5)
N6 C35 O2 113.2(4)
N6 C35 C36 127.9(5)
O2 C35 C36 118.9(5)
C37 C36 C41 119.8(5)
C37 C36 C35 121.5(5)
C41 C36 C35 118.8(5)
C38 C37 C36 119.2(5)
C38 C37 H37A 120.4
C36 C37 H37A 120.4
C37 C38 C39 120.7(5)
C37 C38 H38A 119.6
C39 C38 H38A 119.6
C40 C39 C38 119.7(5)
C40 C39 C42 121.3(5)
C38 C39 C42 119.1(5)
C39 C40 C41 121.4(5)
C39 C40 H40A 119.3
C41 C40 H40A 119.3
C40 C41 C36 119.2(5)
C40 C41 H41A 120.4
C36 C41 H41A 120.4
F6 C42 F5 106.3(4)
F6 C42 F4 106.7(4)
F5 C42 F4 106.2(5)
F6 C42 C39 112.7(5)
F5 C42 C39 112.1(5)
F4 C42 C39 112.4(5)

loop_
_geom_bond_atom_site_label_1
_geom_bond_atom_site_label_2
_geom_bond_distance
S1 C10 1.721(5)
S1 C13 1.745(6)
S2 C33 1.712(5)
S2 C30 1.728(5)
F1 C1 1.344(6)
F2 C1 1.333(7)
F3 C1 1.340(6)
F4 C42 1.344(6)
F5 C42 1.343(6)
F6 C42 1.331(6)
O1 C8 1.361(7)
O1 C9 1.369(6)
O2 C35 1.370(6)
O2 C34 1.370(6)
N1 C8 1.286(7)
N1 N2 1.412(6)
N2 C9 1.291(7)
N3 C21 1.137(7)
N4 C23 1.133(7)
N5 C34 1.294(7)
N5 N6 1.408(6)
N6 C35 1.289(7)
C1 C2 1.492(8)
C2 C3 1.389(7)
C2 C7 1.403(8)
C3 C4 1.370(7)
C3 H3A 0.9500
C4 C5 1.408(7)
C4 H4A 0.9500
C5 C6 1.383(7)
C5 C8 1.445(8)
C6 C7 1.383(7)
C6 H6A 0.9500
C7 H7A 0.9500
C9 C10 1.455(7)
C10 C11 1.355(7)
C11 C12 1.394(7)
C11 H11A 0.9500
C12 C13 1.367(7)
C12 H12A 0.9500
C13 C14 1.476(7)
C14 C19 1.384(7)
C14 C15 1.401(7)
C15 C16 1.376(7)
C15 H15A 0.9500
C16 C17 1.398(8)
C16 H16A 0.9500
C17 C18 1.387(8)
C17 C20 1.512(8)
C18 C19 1.380(8)
C18 H18A 0.9500
C19 H19A 0.9500
C20 C22 1.330(7)
C20 C21 1.486(9)
C22 C23 1.462(8)
C22 C24 1.499(8)
C24 C25 1.355(8)
C24 C29 1.412(9)
C25 C26 1.373(8)
C25 H25A 0.9500
C26 C27 1.401(8)
C26 H26A 0.9500
C27 C28 1.397(7)
C27 C30 1.470(7)
C28 C29 1.401(7)
C28 H28A 0.9500
C29 H29A 0.9500
C30 C31 1.362(7)
C31 C32 1.400(7)
C31 H31A 0.9500
C32 C33 1.359(8)
C32 H32A 0.9500
C33 C34 1.437(7)
C35 C36 1.466(7)
C36 C37 1.398(7)
C36 C41 1.404(7)
C37 C38 1.374(7)
C37 H37A 0.9500
C38 C39 1.393(7)
C38 H38A 0.9500
C39 C40 1.361(7)
C39 C42 1.502(7)
C40 C41 1.374(7)
C40 H40A 0.9500
C41 H41A 0.9500

loop_
_geom_torsion_atom_site_label_1
_geom_torsion_atom_site_label_2
_geom_torsion_atom_site_label_3
_geom_torsion_atom_site_label_4
_geom_torsion
C8 N1 N2 C9 -0.3(6)
C34 N5 N6 C35 0.4(6)
F2 C1 C2 C3 39.4(7)
F3 C1 C2 C3 -80.3(6)
F1 C1 C2 C3 159.9(5)
F2 C1 C2 C7 -139.2(5)
F3 C1 C2 C7 101.1(6)
F1 C1 C2 C7 -18.6(7)
C7 C2 C3 C4 0.1(8)
C1 C2 C3 C4 -178.4(5)
C2 C3 C4 C5 0.2(8)
C3 C4 C5 C6 -0.7(8)
C3 C4 C5 C8 179.5(5)
C4 C5 C6 C7 1.0(8)
C8 C5 C6 C7 -179.2(5)
C5 C6 C7 C2 -0.7(8)
C3 C2 C7 C6 0.2(8)
C1 C2 C7 C6 178.7(5)
N2 N1 C8 O1 -0.5(6)
N2 N1 C8 C5 179.6(5)
C9 O1 C8 N1 1.1(6)
C9 O1 C8 C5 -179.0(5)
C6 C5 C8 N1 -4.7(9)
C4 C5 C8 N1 175.1(5)
C6 C5 C8 O1 175.4(5)
C4 C5 C8 O1 -4.7(8)
N1 N2 C9 O1 1.0(6)
N1 N2 C9 C10 178.7(5)
C8 O1 C9 N2 -1.3(6)
C8 O1 C9 C10 -179.2(5)
N2 C9 C10 C11 -173.5(6)
O1 C9 C10 C11 4.1(8)
N2 C9 C10 S1 7.8(8)
O1 C9 C10 S1 -174.6(4)
C13 S1 C10 C11 1.2(4)
C13 S1 C10 C9 -179.9(4)
C9 C10 C11 C12 179.6(5)
S1 C10 C11 C12 -1.6(6)
C10 C11 C12 C13 1.3(7)
C11 C12 C13 C14 177.1(5)
C11 C12 C13 S1 -0.4(6)
C10 S1 C13 C12 -0.4(4)
C10 S1 C13 C14 -178.2(4)
C12 C13 C14 C19 -158.6(6)
S1 C13 C14 C19 18.8(7)
C12 C13 C14 C15 20.2(9)
S1 C13 C14 C15 -162.4(4)
C19 C14 C15 C16 0.5(8)
C13 C14 C15 C16 -178.4(5)
C14 C15 C16 C17 -1.0(9)
C15 C16 C17 C18 2.9(9)
C15 C16 C17 C20 -179.3(5)
C16 C17 C18 C19 -4.3(9)
C20 C17 C18 C19 178.0(6)
C17 C18 C19 C14 4.0(10)
C15 C14 C19 C18 -1.9(9)
C13 C14 C19 C18 177.0(5)
C18 C17 C20 C22 -18.6(10)
C16 C17 C20 C22 163.8(6)
C18 C17 C20 C21 168.7(6)
C16 C17 C20 C21 -8.9(8)
C22 C20 C21 N3 -175(4)
C17 C20 C21 N3 -2(4)
C21 C20 C22 C23 171.1(5)
C17 C20 C22 C23 -1.4(9)
C21 C20 C22 C24 -6.0(9)
C17 C20 C22 C24 -178.5(5)
C20 C22 C23 N4 -167(4)
C24 C22 C23 N4 10(4)
C20 C22 C24 C25 156.1(6)
C23 C22 C24 C25 -21.1(7)
C20 C22 C24 C29 -26.1(9)
C23 C22 C24 C29 156.7(5)
C29 C24 C25 C26 1.9(9)
C22 C24 C25 C26 179.8(5)
C24 C25 C26 C27 -0.2(9)
C25 C26 C27 C28 -1.4(8)
C25 C26 C27 C30 177.8(5)
C26 C27 C28 C29 1.2(8)
C30 C27 C28 C29 -177.9(5)
C27 C28 C29 C24 0.4(9)
C25 C24 C29 C28 -2.0(9)
C22 C24 C29 C28 -179.8(5)
C28 C27 C30 C31 -172.4(5)
C26 C27 C30 C31 8.4(9)
C28 C27 C30 S2 7.5(7)
C26 C27 C30 S2 -171.6(4)
C33 S2 C30 C31 -0.1(4)
C33 S2 C30 C27 179.9(4)
C27 C30 C31 C32 -178.7(5)
S2 C30 C31 C32 1.3(6)
C30 C31 C32 C33 -2.2(7)
C31 C32 C33 C34 -177.0(5)
C31 C32 C33 S2 2.1(6)
C30 S2 C33 C32 -1.2(4)
C30 S2 C33 C34 178.1(4)
N6 N5 C34 O2 -0.9(6)
N6 N5 C34 C33 -179.3(5)
C35 O2 C34 N5 1.0(6)
C35 O2 C34 C33 179.6(4)
C32 C33 C34 N5 174.0(6)
S2 C33 C34 N5 -5.1(8)
C32 C33 C34 O2 -4.2(8)
S2 C33 C34 O2 176.7(4)
N5 N6 C35 O2 0.3(6)
N5 N6 C35 C36 178.1(5)
C34 O2 C35 N6 -0.8(6)
C34 O2 C35 C36 -178.9(4)
N6 C35 C36 C37 -171.3(5)
O2 C35 C36 C37 6.4(7)
N6 C35 C36 C41 8.6(8)
O2 C35 C36 C41 -173.7(4)
C41 C36 C37 C38 -0.6(8)
C35 C36 C37 C38 179.3(5)
C36 C37 C38 C39 0.3(8)
C37 C38 C39 C40 -0.2(8)
C37 C38 C39 C42 179.4(5)
C38 C39 C40 C41 0.3(8)
C42 C39 C40 C41 -179.3(5)
C39 C40 C41 C36 -0.5(8)
C37 C36 C41 C40 0.7(8)
C35 C36 C41 C40 -179.2(5)
C40 C39 C42 F6 28.9(7)
C38 C39 C42 F6 -150.7(5)
C40 C39 C42 F5 -91.0(6)
C38 C39 C42 F5 89.5(6)
C40 C39 C42 F4 149.5(5)
C38 C39 C42 F4 -30.1(8)

loop_
_cod_related_entry_id
_cod_related_entry_database
_cod_related_entry_code
1 ChemSpider 30660152

loop_
_diffrn_scan_number
_diffrn_scan_type
_diffrn_scan_start
_diffrn_scan_end
_diffrn_scan_width
_diffrn_scan_exptime
_diffrn_scan_omega
_diffrn_scan_theta
_diffrn_scan_kappa
_diffrn_scan_phi
_diffrn_scan_omega1
_diffrn_scan_theta1
_diffrn_scan_frames
1 phi -31.00 31.00 1.00 90.00 40.00 22.68 0.00 - 0.00 0.00 62
2 omega -49.00 0.00 1.00 90.00 - 22.68 -45.00 120.00 0.00 0.00 49
3 phi 59.00 121.00 1.00 90.00 40.00 22.68 0.00 - 0.00 0.00 62
4 omega -8.00 44.00 1.00 90.00 - 22.68 75.00 0.00 0.00 0.00 52
5 omega 2.00 54.00 1.00 90.00 - 22.68 -75.00 120.00 0.00 0.00 52
6 omega 56.00 94.00 1.00 90.00 - 22.68 45.00 0.00 0.00 0.00 38
7 omega 1.00 49.00 1.00 90.00 - 22.68 -45.00 0.00 0.00 0.00 48
8 omega -8.00 31.00 1.00 90.00 - 22.68 75.00 120.00 0.00 0.00 39
9 omega -4.00 24.00 1.00 90.00 - 22.68 45.00 0.00 0.00 0.00 28
10 omega -85.00 -57.00 1.00 90.00 - -23.31 129.00 316.00 0.00 0.00 28
11 omega -54.00 -2.00 1.00 90.00 - -23.31 75.00 240.00 0.00 0.00 52
12 omega -4.00 48.00 1.00 90.00 - -23.31 75.00 240.00 0.00 0.00 52
